data_1555055
loop_
_publ_author_name
'Zang, Yi'
'Gong, Yi-Hua'
'Li, Xu-Wen'
'Li, Xiao-Nian'
'Liu, Jun-Jun'
'Chen, Chun-Mei'
'Zhou, Yuan'
'Gu, Liang-Hu'
'Luo, Zeng-Wei'
'Wang, Jian-Ping'
'Sun, Wei-Guang'
'Zhu, Hu-Cheng'
'Zhang, Yong-Hui'

_publ_section_title
;
 Canescones A--E: aromatic polyketide dimers with PTP1B inhibitory
 activity from Penicillium canescens
;
_journal_issue 18
_journal_name_full 'Organic Chemistry Frontiers'
_journal_page_first 3274
_journal_paper_doi 10.1039/C9QO00820A
_journal_volume 6
_journal_year 2019
_chemical_compound_source fungus
_chemical_formula_moiety 'C20 H18 O9, H2 O'
_chemical_formula_sum 'C20 H20 O10'
_chemical_formula_weight 420.36
_space_group_crystal_system triclinic
_space_group_IT_number 2
_space_group_name_Hall '-P 1'
_space_group_name_H-M_alt 'P -1'
_atom_sites_solution_hydrogens mixed
_atom_sites_solution_primary dual
_audit_creation_date 2018-11-08
_audit_creation_method
;
Olex2 1.2
(compiled 2018.05.18 svn.r3508 for OlexSys, GUI svn.r5497)
;
_audit_update_record
;
2018-11-29 deposited with the CCDC.	2019-08-01 downloaded from the CCDC.
;
_cell_angle_alpha 93.717(2)
_cell_angle_beta 90.826(2)
_cell_angle_gamma 92.317(2)
_cell_formula_units_Z 2
_cell_length_a 9.0160(2)
_cell_length_b 9.3778(2)
_cell_length_c 10.6360(2)
_cell_measurement_reflns_used 10882
_cell_measurement_temperature 100.01(10)
_cell_measurement_theta_max 73.5380
_cell_measurement_theta_min 4.1660
_cell_volume 896.52(3)
_computing_cell_refinement 'CrysAlisPro 1.171.39.28b (Rigaku OD, 2015)'
_computing_data_collection 'CrysAlisPro 1.171.39.28b (Rigaku OD, 2015)'
_computing_data_reduction 'CrysAlisPro 1.171.39.28b (Rigaku OD, 2015)'
_computing_molecular_graphics 'Olex2 (Dolomanov et al., 2009)'
_computing_publication_material 'Olex2 (Dolomanov et al., 2009)'
_computing_structure_refinement 'ShelXL (Sheldrick, 2015)'
_computing_structure_solution 'ShelXT (Sheldrick, 2015)'
_diffrn_ambient_environment N~2~
_diffrn_ambient_temperature 100.01(10)
_diffrn_detector 'CCD plate'
_diffrn_measured_fraction_theta_full 0.997
_diffrn_measured_fraction_theta_max 0.980
_diffrn_measurement_details
;
List of Runs (angles in degrees, time in seconds):

  # Type    Start    End  Width  t~exp~   \w     \q     \k     \f   Frames
#--------------------------------------------------------------------------
  1  \w      0.00  26.00   0.50    0.50    --    0.00  38.00-180.00   52
  2  \w    -16.00  34.00   0.50    0.50    --    0.00  38.00 150.00  100
  3  \w    -21.00  54.00   0.50    0.50    --    0.00  57.00  60.00  150
  4  \w    -15.00  89.00   0.50    0.50    --    0.00  38.00 -30.00  208
  5  \w    -21.00  13.00   0.50    0.50    --    0.00  57.00-120.00   68
  6  \w     21.00  81.00   0.50    0.50    --    0.00  57.00-120.00  120
  7  \w     52.00  88.00   0.50    0.50    --    0.00  38.00-180.00   72
  8  \w     41.00  79.00   0.50    0.50    --    0.00  38.00 150.00   76
  9  \w     67.00  95.00   0.50    1.50    --   94.60  73.00  81.03   56
 10  \w    139.00 178.00   0.50    1.50    --   94.60  69.00-175.89   78
 11  \w    142.00 168.00   0.50    1.50    --   94.60  61.00 126.14   52
 12  \w     72.00 107.00   0.50    1.50    --   94.60  61.00 158.57   70
 13  \w     67.00  94.00   0.50    1.50    --   94.60  72.00-132.97   54
 14  \w    140.00 167.00   0.50    1.50    --   94.60  72.00-132.97   54
 15  \w    147.00 178.00   0.50    1.50    --   94.60  75.00 -90.47   62
 16  \w     68.00  96.00   0.50    1.50    --   94.60  69.00-175.89   56
 17  \w    152.00 178.00   0.50    1.50    --   94.60  70.00 161.12   52
 18  \w     73.00 176.00   0.50    1.50    --   94.60  52.00 -86.18  206
 19  \w     71.00 113.00   0.50    1.50    --   94.60  61.00 126.14   84
 20  \w     79.00 178.00   0.50    1.50    --   94.60  30.00-180.00  198
 21  \w     69.00  95.00   0.50    1.50    --   94.60  70.00 161.12   52
 22  \w     74.00 123.00   0.50    1.50    --   94.60  61.00-180.00   98
 23  \w     72.00  98.00   0.50    1.50    --   94.60  61.00  60.00   52
 24  \w     61.00  87.00   0.50    1.50    --   94.60 -82.00-180.00   52
 25  \w     82.00 149.00   0.50    1.50    --   94.60  45.00-120.00  134
 26  \w    154.00 183.00   0.50    1.50    --   94.60  45.00-120.00   58
 27  \w     12.00  62.00   0.50    1.50    --   94.60 -82.00 -30.00  100
 28  \w     65.00 126.00   0.50    1.50    --   94.60 -82.00 -30.00  122
 29  \w     72.00  97.00   0.50    1.50    --   94.60  61.00   4.08   50
 30  \w     71.00 166.00   0.50    1.50    --   94.60  61.00 -30.00  190
 31  \w     69.00 184.00   0.50    1.50    --   94.60  66.00 -52.22  230
 32  \w     71.00  97.00   0.50    1.50    --   94.60  61.00-150.00   52
 33  \w     78.00 171.00   0.50    1.50    --   94.60  45.00  90.00  186
 34  \w    155.00 180.00   0.50    1.50    --   94.60  70.00 104.83   50
 35  \w     72.00  98.00   0.50    1.50    --   94.60  61.00 -90.00   52
 36  \w     72.00  98.00   0.50    1.50    --   94.60  61.00 -60.00   52
 37  \w     72.00 135.00   0.50    1.50    --   94.60  61.00  30.00  126
 38  \w     72.00  98.00   0.50    1.50    --   94.60  61.00  90.00   52
 39  \w      6.00 124.00   0.50    1.50    --   94.60 -82.00 -60.00  236
 40  \w      6.00 126.00   0.50    1.50    --   94.60 -82.00 120.00  240
 41  \w     68.00 111.00   0.50    1.50    --   94.60  70.00 104.83   86
 42  \w     75.00 127.00   0.50    1.50    --   94.60  45.00 -90.00  104
 43  \w    133.00 158.00   0.50    1.50    --   94.60  73.00  81.03   50
 44  \w     69.00  94.00   0.50    1.50    --   94.60  68.00   9.90   50
 45  \w     66.00  92.00   0.50    1.50    --   94.60  75.00 -90.47   52
 46  \w     71.00  97.00   0.50    1.50    --   94.60  61.00 150.00   52
 47  \w     70.00 179.00   0.50    1.50    --   94.60  64.00  38.38  218
 48  \w     29.00 122.00   0.50    1.50    --   94.60 -82.00-150.00  186
 49  \w      9.00  78.00   0.50    1.50    --   94.60 -82.00  30.00  138
 50  \w     85.00 122.00   0.50    1.50    --   94.60 -82.00  30.00   74
 51  \w     74.00 182.00   0.50    1.50    --   94.60  49.00  11.19  216
;
_diffrn_measurement_device 'four-circle diffractometer'
_diffrn_measurement_device_type 'XtaLAB AFC12 (RINC): Kappa single'
_diffrn_measurement_method '\w scans'
_diffrn_orient_matrix_type 'CrysAlisPro convention (1999,Acta A55,543-557)'
_diffrn_orient_matrix_UB_11 0.0238021000
_diffrn_orient_matrix_UB_12 0.0363309000
_diffrn_orient_matrix_UB_13 0.1423837000
_diffrn_orient_matrix_UB_21 -0.0075134000
_diffrn_orient_matrix_UB_22 0.1604622000
_diffrn_orient_matrix_UB_23 -0.0214517000
_diffrn_orient_matrix_UB_31 -0.1692031000
_diffrn_orient_matrix_UB_32 -0.0089195000
_diffrn_orient_matrix_UB_33 0.0184745000
_diffrn_radiation_monochromator graphite
_diffrn_radiation_probe x-ray
_diffrn_radiation_type CuK\a
_diffrn_radiation_wavelength 1.54184
_diffrn_reflns_av_R_equivalents 0.0313
_diffrn_reflns_av_unetI/netI 0.0223
_diffrn_reflns_Laue_measured_fraction_full 0.997
_diffrn_reflns_Laue_measured_fraction_max 0.980
_diffrn_reflns_limit_h_max 10
_diffrn_reflns_limit_h_min -10
_diffrn_reflns_limit_k_max 11
_diffrn_reflns_limit_k_min -11
_diffrn_reflns_limit_l_max 13
_diffrn_reflns_limit_l_min -13
_diffrn_reflns_number 18581
_diffrn_reflns_point_group_measured_fraction_full 0.997
_diffrn_reflns_point_group_measured_fraction_max 0.980
_diffrn_reflns_theta_full 67.684
_diffrn_reflns_theta_max 73.821
_diffrn_reflns_theta_min 4.166
_diffrn_source 'fine-focus sealed X-ray tube'
_diffrn_source_type 'Enhance (Cu) X-ray Source'
_exptl_absorpt_coefficient_mu 1.082
_exptl_absorpt_correction_T_max 1.00000
_exptl_absorpt_correction_T_min 0.73450
_exptl_absorpt_correction_type multi-scan
_exptl_absorpt_process_details
;
CrysAlisPro 1.171.39.28b (Rigaku Oxford Diffraction, 2015)
Empirical absorption correction using spherical harmonics,
 implemented in SCALE3 ABSPACK scaling algorithm.
;
_exptl_crystal_colour 'clear colourless'
_exptl_crystal_colour_lustre clear
_exptl_crystal_colour_primary colourless
_exptl_crystal_density_diffrn 1.557
_exptl_crystal_description block
_exptl_crystal_F_000 440
_exptl_crystal_recrystallization_method 'Re-crystallisation from solvent: Methanol'
_exptl_crystal_size_max 0.2
_exptl_crystal_size_mid 0.07
_exptl_crystal_size_min 0.03
_refine_diff_density_max 0.243
_refine_diff_density_min -0.243
_refine_diff_density_rms 0.043
_refine_ls_extinction_method none
_refine_ls_goodness_of_fit_ref 1.050
_refine_ls_hydrogen_treatment mixed
_refine_ls_matrix_type full
_refine_ls_number_parameters 291
_refine_ls_number_reflns 3560
_refine_ls_number_restraints 1
_refine_ls_restrained_S_all 1.050
_refine_ls_R_factor_all 0.0357
_refine_ls_R_factor_gt 0.0326
_refine_ls_shift/su_max 0.000
_refine_ls_shift/su_mean 0.000
_refine_ls_structure_factor_coef Fsqd
_refine_ls_weighting_details 'w=1/[\s^2^(Fo^2^)+(0.0355P)^2^+0.4720P] where P=(Fo^2^+2Fc^2^)/3'
_refine_ls_weighting_scheme calc
_refine_ls_wR_factor_gt 0.0822
_refine_ls_wR_factor_ref 0.0840
_reflns_Friedel_coverage 0.000
_reflns_number_gt 3256
_reflns_number_total 3560
_reflns_threshold_expression 'I > 2\s(I)'
_cod_data_source_file c9qo00820a2.cif
_cod_data_source_block 20181102_zy_pc_35
_cod_database_code 1555055
_shelx_shelxl_version_number 2017/1
_shelx_space_group_comment
;
The symmetry employed for this shelxl refinement is uniquely defined
by the following loop, which should always be used as a source of
symmetry information in preference to the above space-group names.
They are only intended as comments.
;
_shelx_estimated_absorpt_t_max 0.968
_shelx_estimated_absorpt_t_min 0.813
_reflns_odcompleteness_completeness 99.69
_reflns_odcompleteness_iscentric 1
_reflns_odcompleteness_theta 66.97
_olex2_refinement_description
;
1. Fixed Uiso
 At 1.2 times of:
  All C(H) groups, All C(H,H) groups
 At 1.5 times of:
  All C(H,H,H) groups, All O(H) groups
2. Restrained distances
 O008-H008
 0.82 with sigma of 0.01
3.a Secondary CH2 refined with riding coordinates:
 C00O(H00A,H00B), C00T(H00J,H00K)
3.b Aromatic/amide H refined with riding coordinates:
 C00G(H00G), C00Q(H00Q)
3.c Idealised Me refined as rotating group:
 C00R(H00C,H00D,H00E), C00S(H00F,H00H,H00I), C00U(H00L,H00N,H00O)
3.d Idealised tetrahedral OH refined as rotating group:
 O003(H003)
;
_olex2_submission_special_instructions 'No special instructions were received'
_oxdiff_exptl_absorpt_empirical_details
;
Empirical correction (ABSPACK) includes:
- Absorption correction using spherical harmonics
- Frame scaling
;
_oxdiff_exptl_absorpt_empirical_full_max 1.350
_oxdiff_exptl_absorpt_empirical_full_min 0.830

loop_
_space_group_symop_operation_xyz
'x, y, z'
'-x, -y, -z'

loop_
_atom_site_label
_atom_site_type_symbol
_atom_site_fract_x
_atom_site_fract_y
_atom_site_fract_z
_atom_site_U_iso_or_equiv
_atom_site_adp_type
_atom_site_occupancy
_atom_site_site_symmetry_order
_atom_site_calc_flag
_atom_site_refinement_flags_posn
O001 O 0.36499(10) 0.74545(9) 0.17690(8) 0.01667(19) Uani 1 1 d .
O002 O 0.63477(10) 0.78119(9) 0.09628(9) 0.0187(2) Uani 1 1 d .
O003 O 0.09008(10) 0.58645(9) 0.11408(8) 0.0174(2) Uani 1 1 d .
H003 H 0.137187 0.638300 0.068432 0.026 Uiso 1 1 calc GR
O004 O 0.30387(10) 0.71735(9) 0.38720(8) 0.0178(2) Uani 1 1 d .
O005 O -0.20468(10) 0.85825(10) 0.42431(9) 0.0202(2) Uani 1 1 d .
O006 O -0.00698(10) 0.45022(9) 0.35726(8) 0.0193(2) Uani 1 1 d .
O007 O 0.25444(9) 0.47197(9) 0.23977(8) 0.01621(19) Uani 1 1 d .
O008 O 0.83331(10) 0.24677(10) 0.07465(9) 0.0195(2) Uani 1 1 d D
O009 O 0.35384(10) 0.16613(10) 0.24990(9) 0.0222(2) Uani 1 1 d .
O00A O 0.05040(11) 0.19471(10) 0.23944(9) 0.0216(2) Uani 1 1 d .
C00B C 0.39743(14) 0.49430(13) 0.20145(11) 0.0151(2) Uani 1 1 d .
C00C C 0.59898(14) 0.64712(13) 0.12894(11) 0.0156(3) Uani 1 1 d .
C00D C 0.49260(14) 0.37898(13) 0.19310(11) 0.0156(3) Uani 1 1 d .
C00E C 0.03060(14) 0.56819(13) 0.32365(11) 0.0157(3) Uani 1 1 d .
C00F C 0.45217(14) 0.62745(13) 0.17045(11) 0.0155(3) Uani 1 1 d .
C00G C 0.69538(14) 0.53409(13) 0.12501(11) 0.0165(3) Uani 1 1 d .
H00G H 0.793410 0.546977 0.100661 0.020 Uiso 1 1 calc R
C00H C -0.04409(14) 0.69916(13) 0.35600(11) 0.0164(3) Uani 1 1 d .
C00I C 0.01201(14) 0.83870(13) 0.32521(12) 0.0173(3) Uani 1 1 d .
C00J C 0.46506(14) 0.22613(13) 0.21034(12) 0.0168(3) Uani 1 1 d .
C00K C 0.15952(14) 0.58991(13) 0.23150(11) 0.0151(3) Uani 1 1 d .
C00L C 0.64019(14) 0.40228(13) 0.15855(11) 0.0157(3) Uani 1 1 d .
C00M C 0.72552(14) 0.26790(14) 0.17039(12) 0.0171(3) Uani 1 1 d .
C00N C -0.17619(15) 0.71686(13) 0.41572(12) 0.0175(3) Uani 1 1 d .
C00O C 0.15218(14) 0.86085(13) 0.25322(12) 0.0173(3) Uani 1 1 d .
H00A H 0.205830 0.947101 0.286685 0.021 Uiso 1 1 calc R
H00B H 0.128374 0.871685 0.165208 0.021 Uiso 1 1 calc R
C00P C 0.24783(14) 0.73220(13) 0.26513(11) 0.0158(3) Uani 1 1 d .
C00Q C -0.08816(15) 0.93101(14) 0.36896(12) 0.0196(3) Uani 1 1 d .
H00Q H -0.080553 1.029535 0.363023 0.024 Uiso 1 1 calc R
C00R C 0.77965(14) 0.80483(14) 0.04531(13) 0.0206(3) Uani 1 1 d .
H00C H 0.792995 0.737535 -0.025141 0.031 Uiso 1 1 calc GR
H00D H 0.853795 0.792403 0.108910 0.031 Uiso 1 1 calc GR
H00E H 0.789006 0.900345 0.018075 0.031 Uiso 1 1 calc GR
C00S C -0.28904(15) 0.61682(14) 0.46472(12) 0.0202(3) Uani 1 1 d .
H00F H -0.311802 0.647677 0.549840 0.030 Uiso 1 1 calc GR
H00H H -0.251073 0.522551 0.462900 0.030 Uiso 1 1 calc GR
H00I H -0.377489 0.615327 0.413225 0.030 Uiso 1 1 calc GR
C00T C 0.60301(14) 0.14993(14) 0.16841(13) 0.0201(3) Uani 1 1 d .
H00J H 0.588796 0.104557 0.084290 0.024 Uiso 1 1 calc R
H00K H 0.627234 0.077707 0.225814 0.024 Uiso 1 1 calc R
C00U C 0.38883(16) 0.83885(15) 0.44259(13) 0.0245(3) Uani 1 1 d .
H00L H 0.461515 0.869526 0.383909 0.037 Uiso 1 1 calc GR
H00N H 0.437939 0.812960 0.517977 0.037 Uiso 1 1 calc GR
H00O H 0.323840 0.915300 0.462918 0.037 Uiso 1 1 calc GR
H00M H 0.7780(17) 0.2759(16) 0.2549(14) 0.017(4) Uiso 1 1 d .
H00P H 0.149(3) 0.185(2) 0.236(2) 0.052(6) Uiso 1 1 d .
H00R H 0.039(3) 0.282(3) 0.279(2) 0.066(7) Uiso 1 1 d .
H008 H 0.9106(16) 0.227(2) 0.1120(18) 0.049(6) Uiso 1 1 d D

loop_
_atom_site_aniso_label
_atom_site_aniso_U_11
_atom_site_aniso_U_22
_atom_site_aniso_U_33
_atom_site_aniso_U_23
_atom_site_aniso_U_13
_atom_site_aniso_U_12
O001 0.0131(4) 0.0153(4) 0.0218(4) 0.0015(3) 0.0029(3) 0.0027(3)
O002 0.0151(5) 0.0160(4) 0.0252(5) 0.0021(3) 0.0036(4) -0.0004(3)
O003 0.0159(5) 0.0201(5) 0.0162(4) 0.0015(3) -0.0006(3) 0.0001(3)
O004 0.0162(5) 0.0181(4) 0.0187(4) -0.0011(3) -0.0025(3) 0.0009(3)
O005 0.0175(5) 0.0189(4) 0.0244(5) 0.0004(4) 0.0044(4) 0.0045(4)
O006 0.0177(5) 0.0169(4) 0.0233(5) 0.0019(3) 0.0025(4) 0.0008(3)
O007 0.0116(4) 0.0143(4) 0.0229(4) 0.0010(3) 0.0020(3) 0.0023(3)
O008 0.0145(5) 0.0240(5) 0.0205(5) 0.0022(4) 0.0026(4) 0.0058(4)
O009 0.0151(5) 0.0183(5) 0.0335(5) 0.0044(4) 0.0027(4) 0.0013(4)
O00A 0.0157(5) 0.0194(5) 0.0297(5) 0.0007(4) -0.0004(4) 0.0027(4)
C00B 0.0125(6) 0.0175(6) 0.0150(6) -0.0006(4) -0.0005(4) 0.0003(5)
C00C 0.0161(6) 0.0154(6) 0.0150(6) -0.0004(4) -0.0009(5) -0.0013(5)
C00D 0.0142(6) 0.0169(6) 0.0155(6) -0.0004(4) -0.0014(5) 0.0011(5)
C00E 0.0125(6) 0.0183(6) 0.0162(6) -0.0001(5) -0.0020(4) 0.0008(5)
C00F 0.0146(6) 0.0151(6) 0.0169(6) 0.0000(4) -0.0015(5) 0.0033(5)
C00G 0.0129(6) 0.0192(6) 0.0172(6) -0.0011(5) -0.0002(5) 0.0012(5)
C00H 0.0144(6) 0.0182(6) 0.0165(6) 0.0005(5) -0.0011(5) 0.0015(5)
C00I 0.0156(6) 0.0186(6) 0.0175(6) 0.0003(5) -0.0016(5) 0.0012(5)
C00J 0.0146(6) 0.0174(6) 0.0182(6) 0.0006(5) -0.0022(5) 0.0020(5)
C00K 0.0131(6) 0.0143(6) 0.0178(6) 0.0004(4) -0.0005(5) 0.0030(5)
C00L 0.0144(6) 0.0182(6) 0.0142(6) -0.0017(4) -0.0020(4) 0.0020(5)
C00M 0.0140(6) 0.0195(6) 0.0179(6) 0.0010(5) 0.0014(5) 0.0036(5)
C00N 0.0181(7) 0.0174(6) 0.0172(6) -0.0002(5) -0.0012(5) 0.0041(5)
C00O 0.0146(6) 0.0149(6) 0.0225(6) 0.0012(5) 0.0012(5) 0.0018(5)
C00P 0.0131(6) 0.0170(6) 0.0174(6) 0.0008(5) 0.0011(5) 0.0009(5)
C00Q 0.0173(7) 0.0179(6) 0.0236(6) 0.0013(5) 0.0020(5) 0.0010(5)
C00R 0.0153(7) 0.0215(6) 0.0249(7) 0.0028(5) 0.0024(5) -0.0017(5)
C00S 0.0169(7) 0.0235(7) 0.0203(6) 0.0010(5) 0.0019(5) 0.0036(5)
C00T 0.0166(7) 0.0166(6) 0.0272(7) 0.0010(5) 0.0016(5) 0.0031(5)
C00U 0.0234(7) 0.0212(7) 0.0276(7) -0.0061(5) -0.0061(6) 0.0014(5)

loop_
_atom_type_symbol
_atom_type_description
_atom_type_scat_dispersion_real
_atom_type_scat_dispersion_imag
_atom_type_scat_source
C C 0.0181 0.0091 'International Tables Vol C Tables 4.2.6.8 and 6.1.1.4'
H H 0.0000 0.0000 'International Tables Vol C Tables 4.2.6.8 and 6.1.1.4'
O O 0.0492 0.0322 'International Tables Vol C Tables 4.2.6.8 and 6.1.1.4'

loop_
_geom_angle_atom_site_label_1
_geom_angle_atom_site_label_2
_geom_angle_atom_site_label_3
_geom_angle
C00F O001 C00P 112.17(9)
C00C O002 C00R 116.83(10)
C00K O003 H003 109.5
C00P O004 C00U 115.42(10)
C00N O005 C00Q 107.75(10)
C00B O007 C00K 115.98(9)
C00M O008 H008 105.6(15)
H00P O00A H00R 105(2)
O007 C00B C00D 119.35(11)
O007 C00B C00F 122.13(11)
C00F C00B C00D 118.52(11)
O002 C00C C00F 114.49(11)
O002 C00C C00G 124.98(11)
C00G C00C C00F 120.52(11)
C00B C00D C00J 131.24(11)
C00L C00D C00B 119.57(11)
C00L C00D C00J 109.15(11)
O006 C00E C00H 125.19(12)
O006 C00E C00K 121.99(11)
C00H C00E C00K 112.67(10)
O001 C00F C00B 121.58(11)
O001 C00F C00C 117.36(11)
C00B C00F C00C 121.05(11)
C00C C00G H00G 121.1
C00L C00G C00C 117.80(12)
C00L C00G H00G 121.1
C00I C00H C00E 123.55(11)
C00N C00H C00E 128.92(12)
C00N C00H C00I 107.51(11)
C00H C00I C00O 122.74(11)
C00Q C00I C00H 105.71(12)
C00Q C00I C00O 131.49(12)
O009 C00J C00D 128.52(12)
O009 C00J C00T 124.23(11)
C00D C00J C00T 107.24(11)
O003 C00K O007 110.94(9)
O003 C00K C00E 104.11(10)
O003 C00K C00P 112.72(10)
O007 C00K C00E 107.53(9)
O007 C00K C00P 110.12(10)
C00P C00K C00E 111.17(10)
C00D C00L C00M 110.26(11)
C00G C00L C00D 122.39(12)
C00G C00L C00M 127.28(11)
O008 C00M C00L 113.23(10)
O008 C00M C00T 113.96(10)
O008 C00M H00M 108.6(9)
C00L C00M C00T 103.21(10)
C00L C00M H00M 107.8(9)
C00T C00M H00M 109.7(9)
O005 C00N C00H 108.76(11)
O005 C00N C00S 117.44(11)
C00H C00N C00S 133.75(12)
C00I C00O H00A 109.9
C00I C00O H00B 109.9
C00I C00O C00P 108.96(10)
H00A C00O H00B 108.3
C00P C00O H00A 109.9
C00P C00O H00B 109.9
O001 C00P C00K 108.30(10)
O001 C00P C00O 106.68(10)
O004 C00P O001 111.34(10)
O004 C00P C00K 104.19(10)
O004 C00P C00O 114.42(10)
C00O C00P C00K 111.84(10)
O005 C00Q H00Q 124.9
C00I C00Q O005 110.27(11)
C00I C00Q H00Q 124.9
O002 C00R H00C 109.5
O002 C00R H00D 109.5
O002 C00R H00E 109.5
H00C C00R H00D 109.5
H00C C00R H00E 109.5
H00D C00R H00E 109.5
C00N C00S H00F 109.5
C00N C00S H00H 109.5
C00N C00S H00I 109.5
H00F C00S H00H 109.5
H00F C00S H00I 109.5
H00H C00S H00I 109.5
C00J C00T C00M 104.71(10)
C00J C00T H00J 110.8
C00J C00T H00K 110.8
C00M C00T H00J 110.8
C00M C00T H00K 110.8
H00J C00T H00K 108.9
O004 C00U H00L 109.5
O004 C00U H00N 109.5
O004 C00U H00O 109.5
H00L C00U H00N 109.5
H00L C00U H00O 109.5
H00N C00U H00O 109.5

loop_
_geom_bond_atom_site_label_1
_geom_bond_atom_site_label_2
_geom_bond_distance
O001 C00F 1.3817(15)
O001 C00P 1.4300(15)
O002 C00C 1.3538(15)
O002 C00R 1.4359(15)
O003 H003 0.8200
O003 C00K 1.3869(14)
O004 C00P 1.4038(15)
O004 C00U 1.4357(16)
O005 C00N 1.3583(15)
O005 C00Q 1.3885(16)
O006 C00E 1.2210(15)
O007 C00B 1.3698(15)
O007 C00K 1.4319(14)
O008 C00M 1.4278(15)
O008 H008 0.831(10)
O009 C00J 1.2232(16)
O00A H00P 0.90(2)
O00A H00R 0.91(3)
C00B C00D 1.4067(17)
C00B C00F 1.3855(17)
C00C C00F 1.4102(18)
C00C C00G 1.3966(17)
C00D C00J 1.4685(17)
C00D C00L 1.3980(18)
C00E C00H 1.4488(17)
C00E C00K 1.5469(17)
C00G H00G 0.9300
C00G C00L 1.3840(18)
C00H C00I 1.4430(17)
C00H C00N 1.3688(18)
C00I C00O 1.5013(17)
C00I C00Q 1.3434(18)
C00J C00T 1.5175(18)
C00K C00P 1.5448(17)
C00L C00M 1.5139(17)
C00M C00T 1.5303(18)
C00M H00M 1.007(15)
C00N C00S 1.4793(18)
C00O H00A 0.9700
C00O H00B 0.9700
C00O C00P 1.5219(17)
C00Q H00Q 0.9300
C00R H00C 0.9600
C00R H00D 0.9600
C00R H00E 0.9600
C00S H00F 0.9600
C00S H00H 0.9600
C00S H00I 0.9600
C00T H00J 0.9700
C00T H00K 0.9700
C00U H00L 0.9600
C00U H00N 0.9600
C00U H00O 0.9600

loop_
_geom_hbond_atom_site_label_D
_geom_hbond_atom_site_label_H
_geom_hbond_atom_site_label_A
_geom_hbond_distance_DH
_geom_hbond_distance_HA
_geom_hbond_distance_DA
_geom_hbond_angle_DHA
_geom_hbond_site_symmetry_A
_geom_hbond_publ_flag
O003 H003 O008 0.82 1.94 2.7041(13) 155.5 2_665 yes
O00A H00P O009 0.90(2) 1.87(2) 2.7610(14) 173(2) . yes
O00A H00R O006 0.91(3) 1.80(3) 2.7035(13) 173(2) . yes
O008 H008 O00A 0.831(10) 1.885(11) 2.6890(13) 163(2) 1_655 yes
